data_2006612
loop_
_publ_author_name
'Bolte, Michael'
'Scholtyssik, Maria'

_publ_section_title
;
 Dimedone at 133K
;
_journal_issue 10
_journal_name_full 'Acta Crystallographica Section C'
_journal_page_first IUC9700013
_journal_paper_doi 10.1107/S0108270197099423
_journal_volume 53
_journal_year 1997
_chemical_formula_sum 'C8 H12 O2'
_chemical_formula_weight 140.18
_chemical_melting_point 146
_chemical_name_systematic 5,5-dimethyl-1,3-cyclohexanedione
_space_group_IT_number 14
_symmetry_cell_setting monoclinic
_symmetry_space_group_name_Hall '-P 2yn'
_symmetry_space_group_name_H-M 'P 1 21/n 1'
_audit_creation_method SHELXL
_cell_angle_alpha 90
_cell_angle_beta 110.3400(10)
_cell_angle_gamma 90
_cell_formula_units_Z 4
_cell_length_a 9.9740(2)
_cell_length_b 6.75200(10)
_cell_length_c 12.4097(2)
_cell_measurement_reflns_used 6600
_cell_measurement_temperature 133
_cell_measurement_theta_max 25.00
_cell_measurement_theta_min 1.00
_cell_volume 783.61(2)
_computing_cell_refinement 'Siemens SMART'
_computing_data_collection 'Siemens SMART'
_computing_data_reduction 'Siemens SAINT'
_computing_molecular_graphics 'XP (Siemens XTL-Plus)'
_computing_structure_refinement 'SHELXL-96 (Sheldrick, 1996b)'
_computing_structure_solution 'SHELXS-90 (Sheldrick, 1990)'
_diffrn_ambient_temperature 133
_diffrn_measurement_device 'Siemens CCD three circle diffractometer'
_diffrn_measurement_method \w
_diffrn_radiation_monochromator 'highly oriented graphite crystal'
_diffrn_radiation_source 'fine-focus sealed tube'
_diffrn_radiation_type MoK\a
_diffrn_radiation_wavelength 0.71073
_diffrn_reflns_av_R_equivalents 0.0270
_diffrn_reflns_av_sigmaI/netI 0.0171
_diffrn_reflns_limit_h_max 12
_diffrn_reflns_limit_h_min -12
_diffrn_reflns_limit_k_max 8
_diffrn_reflns_limit_k_min -8
_diffrn_reflns_limit_l_max 15
_diffrn_reflns_limit_l_min -15
_diffrn_reflns_number 10468
_diffrn_reflns_theta_max 26.43
_diffrn_reflns_theta_min 2.27
_diffrn_standards_decay_% 0
_diffrn_standards_interval_time 660
_diffrn_standards_number 162
_exptl_absorpt_coefficient_mu 0.084
_exptl_absorpt_correction_T_max 1.0000
_exptl_absorpt_correction_T_min 0.6130
_exptl_absorpt_correction_type 'Empirical, SADABS (Sheldrick,1996a)'
_exptl_crystal_colour colourless
_exptl_crystal_density_diffrn 1.188
_exptl_crystal_description block
_exptl_crystal_F_000 304
_exptl_crystal_size_max 0.40
_exptl_crystal_size_mid 0.30
_exptl_crystal_size_min 0.10
_refine_diff_density_max 0.234
_refine_diff_density_min -0.172
_refine_ls_extinction_method none
_refine_ls_goodness_of_fit_all 1.066
_refine_ls_goodness_of_fit_obs 1.107
_refine_ls_hydrogen_treatment 'see experimental section'
_refine_ls_matrix_type full
_refine_ls_number_parameters 92
_refine_ls_number_reflns 1602
_refine_ls_number_restraints 0
_refine_ls_restrained_S_all 1.066
_refine_ls_restrained_S_obs 1.107
_refine_ls_R_factor_all 0.0402
_refine_ls_R_factor_obs .0335
_refine_ls_shift/esd_max 0.000
_refine_ls_shift/esd_mean 0.000
_refine_ls_structure_factor_coef Fsqd
_refine_ls_weighting_details 'w=1/[\s^2^(Fo^2^)+(0.0420P)^2^+0.2218P] where P=(Fo^2^+2Fc^2^)/3'
_refine_ls_weighting_scheme calc
_refine_ls_wR_factor_all 0.0910
_refine_ls_wR_factor_obs .0872
_reflns_number_observed 1375
_reflns_number_total 1602
_reflns_observed_criterion >2sigma(I)
_cod_data_source_file qa0018.cif
_cod_data_source_block ms2
_cod_depositor_comments
;
The following automatic conversions were performed:
'_symmetry_cell_setting' value 'Monoclinic' changed to 'monoclinic'
according to '/home/saulius/struct/CIF-dictionaries/cif_core.dic'
dictionary named 'cif_core.dic' version 2.4.1 from 2010-06-29.

Automatic conversion script
Id: cif_fix_enum 1527 2010-12-29 10:47:43Z saulius 

The following automatic conversions were performed:

'_symmetry_cell_setting' value 'Monoclinic' changed to 'monoclinic'
according to /home/saulius/struct/CIF-dictionaries/cif_core.dic
dictionary named 'cif_core.dic' version 2.4.1 from 2010-06-29.

Automatic conversion script
Id: cif_fix_values 1715 2011-07-08 13:25:40Z adriana 

The following automatic conversions were performed:

'_refine_ls_weighting_scheme' value 'calc
w=1/[\s^2^(Fo^2^)+(0.0420P)^2^+0.2218P] where P=(Fo^2^+2Fc^2^)/3' was
changed to 'calc'. New tag '_refine_ls_weighting_details' was
created. The value of the new tag was set to
'w=1/[\s^2^(Fo^2^)+(0.0420P)^2^+0.2218P] where P=(Fo^2^+2Fc^2^)/3'.

Automatic conversion script
Id: cif_fix_values 3143 2015-03-26 13:38:13Z robertas 
;
_cod_original_sg_symbol_H-M 'P 21/n'
_cod_database_code 2006612
_cod_database_fobs_code 2006612

loop_
_symmetry_equiv_pos_as_xyz
'x, y, z'
'-x+1/2, y+1/2, -z+1/2'
'-x, -y, -z'
'x-1/2, -y-1/2, z-1/2'

loop_
_atom_site_aniso_label
_atom_site_aniso_U_11
_atom_site_aniso_U_22
_atom_site_aniso_U_33
_atom_site_aniso_U_12
_atom_site_aniso_U_13
_atom_site_aniso_U_23
C1 .0215(5) .0216(5) .0255(6) .0014(4) .0080(4) -.0003(4)
O1 .0312(5) .0313(5) .0272(4) -.0095(4) .0129(4) -.0047(3)
C2 .0248(6) .0250(6) .0212(5) .0009(5) .0091(4) .0002(4)
C3 .0217(5) .0197(5) .0260(6) .0044(4) .0092(4) .0032(4)
O3 .0282(4) .0277(4) .0285(4) -.0032(3) .0128(3) .0031(3)
C4 .0248(6) .0225(5) .0238(6) -.0014(5) .0070(4) .0008(4)
C5 .0278(6) .0244(6) .0212(5) .0002(5) .0099(4) .0010(4)
C51 .0432(7) .0359(7) .0232(6) -.0052(6) .0113(5) .0002(5)
C52 .0357(7) .0312(6) .0310(6) .0071(5) .0158(5) -.0005(5)
C6 .0265(6) .0262(6) .0237(6) -.0018(5) .0107(4) .0033(4)

loop_
_atom_site_label
_atom_site_fract_x
_atom_site_fract_y
_atom_site_fract_z
_atom_site_U_iso_or_equiv
_atom_site_thermal_displace_type
_atom_site_calc_flag
_atom_site_refinement_flags
_atom_site_occupancy
_atom_site_disorder_group
_atom_site_type_symbol
C1 .30885(12) .52167(16) .59552(9) .0229(3) Uani d . 1 . C
O1 .40868(9) .65586(13) .64463(7) .0292(2) Uani d . 1 . O
H1 .4164 .6697 .7138 .035 Uiso calc R 1 . H
C2 .23641(12) .41843(17) .65241(9) .0234(3) Uani d . 1 . C
H2 .2613 .4342 .7331 .028 Uiso calc R 1 . H
C3 .12338(12) .28688(16) .59152(9) .0222(3) Uani d . 1 . C
O3 .04747(8) .19975(12) .63891(7) .0273(2) Uani d . 1 . O
C4 .08877(12) .25672(17) .46420(9) .0241(3) Uani d . 1 . C
H4A .0093 .3464 .4220 .029 Uiso calc R 1 . H
H4B .0550 .1191 .4444 .029 Uiso calc R 1 . H
C5 .21517(12) .29442(17) .42288(9) .0241(3) Uani d . 1 . C
C51 .16104(15) .2975(2) .29116(10) .0342(3) Uani d . 1 . C
H51A .2414 .3220 .2647 .051 Uiso calc R 1 . H
H51B .0899 .4030 .2630 .051 Uiso calc R 1 . H
H51D .1172 .1696 .2616 .051 Uiso calc R 1 . H
C52 .32739(14) .13055(19) .46664(11) .0315(3) Uani d . 1 . C
H52A .3622 .1283 .5508 .047 Uiso calc R 1 . H
H52D .4075 .1562 .4401 .047 Uiso calc R 1 . H
H52B .2842 .0023 .4370 .047 Uiso calc R 1 . H
C6 .27962(12) .49732(17) .46911(9) .0249(3) Uani d . 1 . C
H6C .3701 .5146 .4541 .030 Uiso calc R 1 . H
H6A .2129 .6026 .4269 .030 Uiso calc R 1 . H

loop_
_atom_type_symbol
_atom_type_description
_atom_type_scat_dispersion_real
_atom_type_scat_dispersion_imag
_atom_type_scat_source
C C 0.0033 0.0016 'International Tables Vol C Tables 4.2.6.8 and 6.1.1.4'
H H 0.0000 0.0000 'International Tables Vol C Tables 4.2.6.8 and 6.1.1.4'
O O 0.0106 0.0060 'International Tables Vol C Tables 4.2.6.8 and 6.1.1.4'

loop_
_geom_angle_atom_site_label_1
_geom_angle_atom_site_label_2
_geom_angle_atom_site_label_3
_geom_angle
O1 C1 C2 123.98(10)
O1 C1 C6 113.37(9)
C2 C1 C6 122.63(10)
C1 C2 C3 120.45(10)
O3 C3 C2 122.52(10)
O3 C3 C4 118.14(10)
C2 C3 C4 119.29(9)
C3 C4 C5 114.25(9)
C52 C5 C51 109.31(10)
C52 C5 C6 110.61(10)
C51 C5 C6 109.41(9)
C52 C5 C4 110.16(9)
C51 C5 C4 109.39(9)
C6 C5 C4 107.94(9)
C1 C6 C5 113.06(9)

loop_
_geom_bond_atom_site_label_1
_geom_bond_atom_site_label_2
_geom_bond_site_symmetry_2
_geom_bond_distance
_geom_bond_publ_flag
C1 O1 . 1.3273(14) ?
C1 C2 . 1.3642(16) ?
C1 C6 . 1.5016(15) ?
C2 C3 . 1.4278(16) ?
C3 O3 . 1.2550(13) ?
C3 C4 . 1.5093(15) ?
C4 C5 . 1.5383(15) ?
C5 C52 . 1.5328(16) ?
C5 C51 . 1.5331(15) ?
C5 C6 . 1.5371(16) ?

loop_
_geom_torsion_atom_site_label_1
_geom_torsion_atom_site_label_2
_geom_torsion_atom_site_label_3
_geom_torsion_atom_site_label_4
_geom_torsion
O1 C1 C2 C3 175.50(10)
C6 C1 C2 C3 -2.79(17)
C1 C2 C3 O3 -174.88(10)
C1 C2 C3 C4 2.49(16)
O3 C3 C4 C5 -156.61(10)
C2 C3 C4 C5 25.90(14)
C3 C4 C5 C52 70.32(12)
C3 C4 C5 C51 -169.50(10)
C3 C4 C5 C6 -50.54(12)
O1 C1 C6 C5 156.40(9)
C2 C1 C6 C5 -25.14(15)
C52 C5 C6 C1 -70.91(12)
C51 C5 C6 C1 168.61(10)
C4 C5 C6 C1 49.66(12)

loop_
_cod_related_entry_id
_cod_related_entry_database
_cod_related_entry_code
1 ChemSpider 121603
